data_1553386
loop_
_publ_author_name
'Xiong, Juan'
'Wang, Li-Jun'
'Qian, Jianchang'
'Wang, Pei-Pei'
'Wang, Xue-Jiao'
'Ma, Guang-Lei'
'Zeng, Huaqiang'
'Li, Jia'
'Hu, Jin-Feng'

_publ_section_title
;
 Structurally Diverse Sesquiterpenoids from the Endangered Ornamental
 Plant Michelia shiluensis.
;
_journal_issue 10
_journal_name_full 'Journal of natural products'
_journal_page_first 2195
_journal_page_last 2204
_journal_paper_doi 10.1021/acs.jnatprod.8b00386
_journal_volume 81
_journal_year 2018
_chemical_absolute_configuration rmad
_chemical_formula_moiety 'C18 H26 O7'
_chemical_formula_sum 'C18 H26 O7'
_chemical_formula_weight 354.39
_space_group_crystal_system monoclinic
_space_group_IT_number 4
_space_group_name_Hall 'P 2yb'
_space_group_name_H-M_alt 'P 1 21 1'
_atom_sites_solution_hydrogens geom
_atom_sites_solution_primary direct
_audit_creation_date 2016-12-23
_audit_creation_method
;
Olex2 1.2
(compiled 2016.11.30 svn.r3356 for OlexSys, GUI svn.r5269)
;
_cell_angle_alpha 90
_cell_angle_beta 96.970(3)
_cell_angle_gamma 90
_cell_formula_units_Z 2
_cell_length_a 10.7912(6)
_cell_length_b 7.2246(4)
_cell_length_c 11.6007(6)
_cell_measurement_reflns_used 1579
_cell_measurement_temperature 296
_cell_measurement_theta_max 66.254
_cell_measurement_theta_min 3.839
_cell_volume 897.73(8)
_computing_cell_refinement 'SAINT v7.68A (Bruker, 2009)'
_computing_data_reduction 'SAINT v7.68A (Bruker, 2009)'
_computing_molecular_graphics 'Olex2 (Dolomanov et al., 2009)'
_computing_publication_material 'Olex2 (Dolomanov et al., 2009)'
_computing_structure_refinement 'ShelXL (Sheldrick, 2015)'
_computing_structure_solution 'ShelXS (Sheldrick, 2008)'
_diffrn_ambient_temperature 296.15
_diffrn_measured_fraction_theta_full 0.991
_diffrn_measured_fraction_theta_max 0.976
_diffrn_measurement_device_type 'Bruker APEX-II CCD'
_diffrn_measurement_method '\f and \w scans'
_diffrn_radiation_monochromator graphite
_diffrn_radiation_type CuK\a
_diffrn_radiation_wavelength 1.54178
_diffrn_reflns_av_R_equivalents 0.0517
_diffrn_reflns_av_unetI/netI 0.0596
_diffrn_reflns_Laue_measured_fraction_full 0.991
_diffrn_reflns_Laue_measured_fraction_max 0.976
_diffrn_reflns_limit_h_max 12
_diffrn_reflns_limit_h_min -12
_diffrn_reflns_limit_k_max 8
_diffrn_reflns_limit_k_min -7
_diffrn_reflns_limit_l_max 13
_diffrn_reflns_limit_l_min -14
_diffrn_reflns_number 7064
_diffrn_reflns_point_group_measured_fraction_full 0.765
_diffrn_reflns_point_group_measured_fraction_max 0.750
_diffrn_reflns_theta_full 67.679
_diffrn_reflns_theta_max 69.613
_diffrn_reflns_theta_min 3.839
_diffrn_standards_number 0
_exptl_absorpt_coefficient_mu 0.838
_exptl_absorpt_correction_T_max 0.7532
_exptl_absorpt_correction_T_min 0.5222
_exptl_absorpt_correction_type multi-scan
_exptl_absorpt_process_details
;
SADABS-2008/1 (Bruker,2008) was used for absorption correction.
wR2(int) was 0.1422 before and 0.0629 after correction.
The Ratio of minimum to maximum transmission is 0.6933.
The \l/2 correction factor is 0.0015.
;
_exptl_crystal_colour colourless
_exptl_crystal_density_diffrn 1.311
_exptl_crystal_description prism
_exptl_crystal_F_000 380
_exptl_crystal_size_max 0.05
_exptl_crystal_size_mid 0.02
_exptl_crystal_size_min 0.01
_refine_diff_density_max 0.236
_refine_diff_density_min -0.214
_refine_diff_density_rms 0.056
_refine_ls_abs_structure_details
;
 Flack x determined using 499 quotients [(I+)-(I-)]/[(I+)+(I-)]
 (Parsons, Flack and Wagner, Acta Cryst. B69 (2013) 249-259).
;
_refine_ls_abs_structure_Flack 0.1(3)
_refine_ls_extinction_method none
_refine_ls_goodness_of_fit_ref 1.057
_refine_ls_hydrogen_treatment constr
_refine_ls_matrix_type full
_refine_ls_number_parameters 231
_refine_ls_number_reflns 2536
_refine_ls_number_restraints 1
_refine_ls_restrained_S_all 1.057
_refine_ls_R_factor_all 0.0625
_refine_ls_R_factor_gt 0.0505
_refine_ls_shift/su_max 0.001
_refine_ls_shift/su_mean 0.000
_refine_ls_structure_factor_coef Fsqd
_refine_ls_weighting_details 'w=1/[\s^2^(Fo^2^)+(0.1076P)^2^] where P=(Fo^2^+2Fc^2^)/3'
_refine_ls_weighting_scheme calc
_refine_ls_wR_factor_gt 0.1475
_refine_ls_wR_factor_ref 0.1590
_reflns_Friedel_coverage 0.415
_reflns_Friedel_fraction_full 0.496
_reflns_Friedel_fraction_max 0.482
_reflns_number_gt 2152
_reflns_number_total 2536
_reflns_threshold_expression 'I > 2\s(I)'
_cod_data_source_file np8b00386_si_004.cif
_cod_data_source_block cu_dm16892_0m
_cod_database_code 1553386
_shelx_shelxl_version_number 2016/6
_shelx_space_group_comment
;
The symmetry employed for this shelxl refinement is uniquely defined
by the following loop, which should always be used as a source of
symmetry information in preference to the above space-group names.
They are only intended as comments.
;
_shelx_estimated_absorpt_t_max 0.992
_shelx_estimated_absorpt_t_min 0.959
_olex2_refinement_description
;
1. Fixed Uiso
 At 1.2 times of:
  All C(H) groups, All C(H,H) groups
 At 1.5 times of:
  All C(H,H,H) groups, All O(H) groups
2.a Ternary CH refined with riding coordinates:
 C1(H1), C5(H5A), C6(H6), C7(H7), C8(H8)
2.b Secondary CH2 refined with riding coordinates:
 C2(H2A,H2B), C3(H3A,H3B), C9(H9A,H9B), C12(H12A,H12B)
2.c Idealised Me refined as rotating group:
 C14(H14A,H14B,H14C), C15(H15A,H15B,H15C), C16(H16A,H16B,H16C), C18(H18A,H18B,
 H18C)
2.d Idealised tetrahedral OH refined as rotating group:
 O5(H5)
;
_olex2_submission_special_instructions 'No special instructions were received'

loop_
_space_group_symop_operation_xyz
'x, y, z'
'-x, y+1/2, -z'

loop_
_atom_site_label
_atom_site_type_symbol
_atom_site_fract_x
_atom_site_fract_y
_atom_site_fract_z
_atom_site_U_iso_or_equiv
_atom_site_adp_type
_atom_site_occupancy
_atom_site_site_symmetry_order
_atom_site_calc_flag
_atom_site_refinement_flags_posn
O1 O 0.9045(4) 0.1499(5) 0.3421(3) 0.0644(10) Uani 1 1 d .
O2 O 0.8010(3) 0.6720(5) -0.0021(3) 0.0539(8) Uani 1 1 d .
O3 O 0.5383(3) 0.6648(4) 0.0256(2) 0.0461(7) Uani 1 1 d .
O4 O 0.3372(3) 0.6042(5) -0.0279(2) 0.0542(8) Uani 1 1 d .
O5 O 0.3430(3) 0.4114(5) 0.1899(2) 0.0499(8) Uani 1 1 d .
H5 H 0.326964 0.352442 0.129577 0.075 Uiso 1 1 calc GR
O6 O 0.6611(2) 0.6313(4) 0.3743(2) 0.0376(6) Uani 1 1 d .
O7 O 0.5793(4) 0.5806(7) 0.5403(3) 0.0742(12) Uani 1 1 d .
C1 C 0.8905(5) 0.2743(6) 0.2441(4) 0.0499(10) Uani 1 1 d .
H1 H 0.826874 0.235080 0.181373 0.060 Uiso 1 1 calc R
C2 C 1.0055(5) 0.3551(8) 0.2020(5) 0.0607(13) Uani 1 1 d .
H2A H 1.060759 0.255634 0.184842 0.073 Uiso 1 1 calc R
H2B H 1.049437 0.430525 0.263059 0.073 Uiso 1 1 calc R
C3 C 0.9731(5) 0.4735(8) 0.0935(4) 0.0547(11) Uani 1 1 d .
H3A H 1.047741 0.537064 0.075856 0.066 Uiso 1 1 calc R
H3B H 0.945278 0.393309 0.028372 0.066 Uiso 1 1 calc R
C4 C 0.8726(4) 0.6150(6) 0.1069(3) 0.0455(9) Uani 1 1 d .
C5 C 0.7443(4) 0.5539(5) 0.0764(3) 0.0401(8) Uani 1 1 d .
H5A H 0.736558 0.424407 0.051360 0.048 Uiso 1 1 calc R
C6 C 0.6325(4) 0.6267(5) 0.1262(3) 0.0366(8) Uani 1 1 d .
H6 H 0.653329 0.739920 0.170909 0.044 Uiso 1 1 calc R
C7 C 0.5657(4) 0.4875(5) 0.1975(3) 0.0352(8) Uani 1 1 d .
H7 H 0.570552 0.366874 0.159680 0.042 Uiso 1 1 calc R
C8 C 0.6107(4) 0.4580(5) 0.3267(3) 0.0358(8) Uani 1 1 d .
H8 H 0.536024 0.432432 0.364419 0.043 Uiso 1 1 calc R
C9 C 0.7021(5) 0.2995(6) 0.3605(3) 0.0469(10) Uani 1 1 d .
H9A H 0.693903 0.266635 0.440304 0.056 Uiso 1 1 calc R
H9B H 0.674005 0.193539 0.313021 0.056 Uiso 1 1 calc R
C10 C 0.8397(4) 0.3242(6) 0.3518(3) 0.0478(10) Uani 1 1 d .
C11 C 0.4287(4) 0.5514(6) 0.1735(3) 0.0396(8) Uani 1 1 d .
C12 C 0.4001(4) 0.7206(6) 0.2466(4) 0.0482(10) Uani 1 1 d .
H12A H 0.416204 0.687860 0.328096 0.058 Uiso 1 1 calc R
H12B H 0.457129 0.819596 0.232498 0.058 Uiso 1 1 calc R
C13 C 0.4248(4) 0.6078(6) 0.0465(3) 0.0419(9) Uani 1 1 d .
C14 C 0.9106(5) 0.4493(9) 0.4411(5) 0.0674(15) Uani 1 1 d .
H14A H 0.888414 0.420095 0.516698 0.101 Uiso 1 1 calc GR
H14B H 0.889703 0.575989 0.422851 0.101 Uiso 1 1 calc GR
H14C H 0.998655 0.431363 0.440536 0.101 Uiso 1 1 calc GR
C15 C 0.9068(5) 0.7721(7) 0.1897(5) 0.0596(12) Uani 1 1 d .
H15A H 0.985403 0.823638 0.175161 0.089 Uiso 1 1 calc GR
H15B H 0.913269 0.727126 0.268077 0.089 Uiso 1 1 calc GR
H15C H 0.843444 0.865959 0.178775 0.089 Uiso 1 1 calc GR
C16 C 0.2676(6) 0.7927(10) 0.2222(5) 0.0725(16) Uani 1 1 d .
H16A H 0.251550 0.830814 0.142526 0.109 Uiso 1 1 calc GR
H16B H 0.257124 0.896495 0.271849 0.109 Uiso 1 1 calc GR
H16C H 0.210107 0.696595 0.236896 0.109 Uiso 1 1 calc GR
C17 C 0.6418(4) 0.6735(6) 0.4849(3) 0.0442(9) Uani 1 1 d .
C18 C 0.7060(5) 0.8482(8) 0.5233(4) 0.0614(13) Uani 1 1 d .
H18A H 0.771468 0.872374 0.476200 0.092 Uiso 1 1 calc GR
H18B H 0.741093 0.836975 0.603113 0.092 Uiso 1 1 calc GR
H18C H 0.647154 0.948356 0.515524 0.092 Uiso 1 1 calc GR

loop_
_atom_site_aniso_label
_atom_site_aniso_U_11
_atom_site_aniso_U_22
_atom_site_aniso_U_33
_atom_site_aniso_U_23
_atom_site_aniso_U_13
_atom_site_aniso_U_12
O1 0.084(2) 0.0483(19) 0.0561(17) 0.0046(15) -0.0101(16) 0.0297(19)
O2 0.065(2) 0.0542(18) 0.0446(15) 0.0103(13) 0.0142(14) -0.0025(16)
O3 0.0519(17) 0.0504(17) 0.0336(12) 0.0145(12) -0.0052(11) 0.0011(13)
O4 0.0583(18) 0.0553(18) 0.0432(14) 0.0098(13) -0.0178(13) -0.0014(15)
O5 0.0493(17) 0.0576(18) 0.0406(14) 0.0014(13) -0.0036(12) -0.0175(14)
O6 0.0453(15) 0.0372(14) 0.0293(11) -0.0023(10) 0.0004(10) -0.0013(12)
O7 0.092(3) 0.093(3) 0.0409(16) -0.0096(18) 0.0181(16) -0.032(2)
C1 0.060(3) 0.038(2) 0.046(2) -0.0047(16) -0.0126(19) 0.0150(19)
C2 0.047(3) 0.062(3) 0.070(3) -0.015(2) -0.002(2) 0.016(2)
C3 0.050(2) 0.059(3) 0.056(3) -0.010(2) 0.009(2) 0.003(2)
C4 0.050(2) 0.041(2) 0.046(2) -0.0016(17) 0.0059(17) -0.0019(18)
C5 0.053(2) 0.0331(17) 0.0328(16) 0.0007(14) 0.0016(15) -0.0008(17)
C6 0.0428(19) 0.0348(18) 0.0306(15) 0.0028(14) -0.0015(14) -0.0004(16)
C7 0.045(2) 0.0313(17) 0.0276(16) 0.0017(13) -0.0033(14) -0.0003(15)
C8 0.0419(19) 0.0337(18) 0.0297(16) 0.0019(13) -0.0046(14) -0.0046(15)
C9 0.068(3) 0.0327(19) 0.0364(18) 0.0063(14) -0.0081(18) 0.0059(18)
C10 0.056(3) 0.041(2) 0.042(2) -0.0035(16) -0.0135(18) 0.0175(19)
C11 0.043(2) 0.0392(19) 0.0343(18) 0.0021(14) -0.0056(15) -0.0022(16)
C12 0.049(2) 0.051(3) 0.044(2) -0.0045(17) 0.0004(18) 0.0015(19)
C13 0.048(2) 0.0368(19) 0.0378(18) 0.0047(15) -0.0074(16) 0.0032(16)
C14 0.056(3) 0.083(4) 0.057(3) -0.026(3) -0.018(2) 0.011(3)
C15 0.055(3) 0.049(3) 0.074(3) -0.016(2) 0.006(2) -0.010(2)
C16 0.069(3) 0.087(4) 0.061(3) -0.005(3) 0.002(3) 0.019(3)
C17 0.047(2) 0.054(2) 0.0303(17) -0.0059(16) -0.0028(16) 0.0019(19)
C18 0.071(3) 0.062(3) 0.050(2) -0.022(2) 0.003(2) -0.005(3)

loop_
_atom_type_symbol
_atom_type_description
_atom_type_scat_dispersion_real
_atom_type_scat_dispersion_imag
_atom_type_scat_source
C C 0.0181 0.0091 'International Tables Vol C Tables 4.2.6.8 and 6.1.1.4'
H H 0.0000 0.0000 'International Tables Vol C Tables 4.2.6.8 and 6.1.1.4'
O O 0.0492 0.0322 'International Tables Vol C Tables 4.2.6.8 and 6.1.1.4'

loop_
_geom_angle_atom_site_label_1
_geom_angle_atom_site_label_2
_geom_angle_atom_site_label_3
_geom_angle
C1 O1 C10 61.0(3)
C5 O2 C4 60.3(3)
C13 O3 C6 110.8(3)
C11 O5 H5 109.5
C17 O6 C8 117.4(3)
O1 C1 H1 113.7
O1 C1 C2 119.1(4)
O1 C1 C10 59.8(3)
C2 C1 H1 113.7
C10 C1 H1 113.7
C10 C1 C2 126.0(4)
C1 C2 H2A 109.3
C1 C2 H2B 109.3
C1 C2 C3 111.7(4)
H2A C2 H2B 107.9
C3 C2 H2A 109.3
C3 C2 H2B 109.3
C2 C3 H3A 109.0
C2 C3 H3B 109.0
H3A C3 H3B 107.8
C4 C3 C2 112.9(4)
C4 C3 H3A 109.0
C4 C3 H3B 109.0
O2 C4 C3 114.4(3)
O2 C4 C15 113.8(4)
C5 C4 O2 59.1(3)
C5 C4 C3 116.3(4)
C5 C4 C15 122.4(4)
C15 C4 C3 116.9(4)
O2 C5 C4 60.6(3)
O2 C5 H5A 114.0
O2 C5 C6 117.5(3)
C4 C5 H5A 114.0
C4 C5 C6 126.0(3)
C6 C5 H5A 114.0
O3 C6 C5 105.7(3)
O3 C6 H6 110.7
O3 C6 C7 103.0(3)
C5 C6 H6 110.7
C5 C6 C7 115.5(3)
C7 C6 H6 110.7
C6 C7 H7 106.7
C6 C7 C11 102.0(3)
C8 C7 C6 120.3(3)
C8 C7 H7 106.7
C8 C7 C11 113.7(3)
C11 C7 H7 106.7
O6 C8 C7 108.2(3)
O6 C8 H8 106.5
O6 C8 C9 110.4(3)
C7 C8 H8 106.5
C9 C8 C7 118.2(3)
C9 C8 H8 106.5
C8 C9 H9A 107.3
C8 C9 H9B 107.3
H9A C9 H9B 106.9
C10 C9 C8 120.2(3)
C10 C9 H9A 107.3
C10 C9 H9B 107.3
O1 C10 C1 59.2(3)
O1 C10 C9 112.9(4)
O1 C10 C14 111.3(4)
C1 C10 C9 120.0(4)
C1 C10 C14 121.3(5)
C14 C10 C9 116.4(4)
O5 C11 C7 113.2(3)
O5 C11 C12 108.6(3)
O5 C11 C13 112.6(3)
C12 C11 C7 112.9(3)
C13 C11 C7 99.7(3)
C13 C11 C12 109.6(3)
C11 C12 H12A 108.6
C11 C12 H12B 108.6
H12A C12 H12B 107.6
C16 C12 C11 114.7(4)
C16 C12 H12A 108.6
C16 C12 H12B 108.6
O3 C13 C11 109.7(3)
O4 C13 O3 122.2(4)
O4 C13 C11 128.0(4)
C10 C14 H14A 109.5
C10 C14 H14B 109.5
C10 C14 H14C 109.5
H14A C14 H14B 109.5
H14A C14 H14C 109.5
H14B C14 H14C 109.5
C4 C15 H15A 109.5
C4 C15 H15B 109.5
C4 C15 H15C 109.5
H15A C15 H15B 109.5
H15A C15 H15C 109.5
H15B C15 H15C 109.5
C12 C16 H16A 109.5
C12 C16 H16B 109.5
C12 C16 H16C 109.5
H16A C16 H16B 109.5
H16A C16 H16C 109.5
H16B C16 H16C 109.5
O6 C17 C18 110.8(4)
O7 C17 O6 123.0(4)
O7 C17 C18 126.2(4)
C17 C18 H18A 109.5
C17 C18 H18B 109.5
C17 C18 H18C 109.5
H18A C18 H18B 109.5
H18A C18 H18C 109.5
H18B C18 H18C 109.5

loop_
_geom_bond_atom_site_label_1
_geom_bond_atom_site_label_2
_geom_bond_distance
O1 C1 1.442(5)
O1 C10 1.451(5)
O2 C4 1.459(5)
O2 C5 1.438(5)
O3 C6 1.477(4)
O3 C13 1.343(5)
O4 C13 1.200(5)
O5 H5 0.8200
O5 C11 1.399(5)
O6 C8 1.448(4)
O6 C17 1.359(4)
O7 C17 1.193(6)
C1 H1 0.9800
C1 C2 1.506(8)
C1 C10 1.469(6)
C2 H2A 0.9700
C2 H2B 0.9700
C2 C3 1.527(8)
C3 H3A 0.9700
C3 H3B 0.9700
C3 C4 1.512(6)
C4 C5 1.455(6)
C4 C15 1.504(6)
C5 H5A 0.9800
C5 C6 1.495(5)
C6 H6 0.9800
C6 C7 1.536(5)
C7 H7 0.9800
C7 C8 1.532(5)
C7 C11 1.542(5)
C8 H8 0.9800
C8 C9 1.531(5)
C9 H9A 0.9700
C9 H9B 0.9700
C9 C10 1.511(7)
C10 C14 1.511(6)
C11 C12 1.541(6)
C11 C13 1.524(5)
C12 H12A 0.9700
C12 H12B 0.9700
C12 C16 1.516(7)
C14 H14A 0.9600
C14 H14B 0.9600
C14 H14C 0.9600
C15 H15A 0.9600
C15 H15B 0.9600
C15 H15C 0.9600
C16 H16A 0.9600
C16 H16B 0.9600
C16 H16C 0.9600
C17 C18 1.483(6)
C18 H18A 0.9600
C18 H18B 0.9600
C18 H18C 0.9600
